data_2208412
loop_
_publ_author_name
'Wang, Zi-Liang'
'Wei, Lin-Heng'
'Li, Ming-Xue'
'Niu, Jing-Yang'

_publ_section_title
;
 Ethylenediammonium disaccharinate
;
_journal_coeditor_code RZ6171
_journal_issue 3
_journal_name_full 'Acta Crystallographica Section E'
_journal_page_first o1058
_journal_page_last o1059
_journal_paper_doi 10.1107/S1600536806005046
_journal_volume 62
_journal_year 2006
_chemical_formula_iupac 'C2 H10 N2 2+ , 2C7 H4 N O3 S -'
_chemical_formula_moiety 'C2 H10 N2 2+ , 2C7 H4 N O3 S -'
_chemical_formula_sum 'C16 H18 N4 O6 S2'
_chemical_formula_weight 426.46
_chemical_name_systematic
;
Ethylenediammonium disaccharinate
;
_space_group_IT_number 2
_symmetry_cell_setting triclinic
_symmetry_space_group_name_Hall '-P 1'
_symmetry_space_group_name_H-M 'P -1'
_atom_sites_solution_hydrogens geom
_atom_sites_solution_primary direct
_atom_sites_solution_secondary difmap
_audit_creation_method SHELXL97
_cell_angle_alpha 84.741(2)
_cell_angle_beta 86.943(2)
_cell_angle_gamma 73.305(2)
_cell_formula_units_Z 2
_cell_length_a 7.3344(9)
_cell_length_b 10.0494(12)
_cell_length_c 13.2454(16)
_cell_measurement_reflns_used 2723
_cell_measurement_temperature 292(2)
_cell_measurement_theta_max 28.18
_cell_measurement_theta_min 2.52
_cell_volume 930.8(2)
_computing_cell_refinement 'SAINT (Bruker, 2001)'
_computing_data_collection 'SMART (Bruker, 2001)'
_computing_data_reduction SAINT
_computing_molecular_graphics 'PLATON (Spek, 2003)'
_computing_publication_material PLATON
_computing_structure_refinement 'SHELXL97 (Sheldrick, 1997)'
_computing_structure_solution 'SHELXS97 (Sheldrick, 1997)'
_diffrn_ambient_temperature 292(2)
_diffrn_measured_fraction_theta_full 0.987
_diffrn_measured_fraction_theta_max 0.987
_diffrn_measurement_device_type 'Bruker SMART APEX CCD area-detector'
_diffrn_measurement_method '0.3\% wide \w exposures'
_diffrn_radiation_monochromator graphite
_diffrn_radiation_source 'fine-focus sealed tube'
_diffrn_radiation_type MoK\a
_diffrn_radiation_wavelength 0.71073
_diffrn_reflns_av_R_equivalents 0.0198
_diffrn_reflns_av_sigmaI/netI 0.0322
_diffrn_reflns_limit_h_max 9
_diffrn_reflns_limit_h_min -8
_diffrn_reflns_limit_k_max 12
_diffrn_reflns_limit_k_min -12
_diffrn_reflns_limit_l_max 16
_diffrn_reflns_limit_l_min -16
_diffrn_reflns_number 7288
_diffrn_reflns_theta_full 26.00
_diffrn_reflns_theta_max 26.00
_diffrn_reflns_theta_min 1.54
_diffrn_standards_decay_% 0
_diffrn_standards_number 0
_exptl_absorpt_coefficient_mu 0.329
_exptl_absorpt_correction_T_max 0.9678
_exptl_absorpt_correction_T_min 0.8796
_exptl_absorpt_correction_type multi-scan
_exptl_absorpt_process_details '(SADABS; Bruker, 2001)'
_exptl_crystal_colour colourless
_exptl_crystal_density_diffrn 1.522
_exptl_crystal_density_method 'not measured'
_exptl_crystal_description needle
_exptl_crystal_F_000 444
_exptl_crystal_size_max 0.40
_exptl_crystal_size_mid 0.20
_exptl_crystal_size_min 0.10
_refine_diff_density_max 0.373
_refine_diff_density_min -0.281
_refine_ls_extinction_method none
_refine_ls_goodness_of_fit_ref 1.051
_refine_ls_hydrogen_treatment constr
_refine_ls_matrix_type full
_refine_ls_number_parameters 255
_refine_ls_number_reflns 3612
_refine_ls_number_restraints 0
_refine_ls_restrained_S_all 1.051
_refine_ls_R_factor_all 0.0557
_refine_ls_R_factor_gt 0.0451
_refine_ls_shift/su_max 0.000
_refine_ls_shift/su_mean 0.000
_refine_ls_structure_factor_coef Fsqd
_refine_ls_weighting_details 'calc w = 1/[\s^2^(Fo^2^)+(0.0622P)^2^+0.2579P] where P=(Fo^2^+2Fc^2^)/3'
_refine_ls_weighting_scheme calc
_refine_ls_wR_factor_gt 0.1164
_refine_ls_wR_factor_ref 0.1224
_reflns_number_gt 2944
_reflns_number_total 3612
_reflns_threshold_expression I>2\s(I)
_cod_data_source_file rz6171.cif
_cod_data_source_block I
_cod_depositor_comments
;
The following automatic conversions were performed:
'_symmetry_cell_setting' value 'Triclinic' changed to 'triclinic'
according to '/home/saulius/struct/CIF-dictionaries/cif_core.dic'
dictionary named 'cif_core.dic' version 2.4.1 from 2010-06-29.

Automatic conversion script
Id: cif_fix_enum 1527 2010-12-29 10:47:43Z saulius 

The following automatic conversions were performed:

'_symmetry_cell_setting' value 'Triclinic' changed to 'triclinic'
according to /home/saulius/struct/CIF-dictionaries/cif_core.dic
dictionary named 'cif_core.dic' version 2.4.1 from 2010-06-29.

Automatic conversion script
Id: cif_fix_values 1715 2011-07-08 13:25:40Z adriana 
;
_cod_original_sg_symbol_H-M P-1
_cod_database_code 2208412
_cod_database_fobs_code 2208412

loop_
_symmetry_equiv_pos_as_xyz
'x, y, z'
'-x, -y, -z'

loop_
_atom_site_type_symbol
_atom_site_label
_atom_site_fract_x
_atom_site_fract_y
_atom_site_fract_z
_atom_site_U_iso_or_equiv
_atom_site_adp_type
_atom_site_calc_flag
_atom_site_refinement_flags
_atom_site_occupancy
S S1 0.26054(9) 0.42458(7) 0.69397(4) 0.04556(19) Uani d . 1
S S2 0.48411(9) 0.06234(6) 0.13583(4) 0.04499(19) Uani d . 1
N N1 0.2815(3) 0.4573(2) 0.80964(13) 0.0428(5) Uani d . 1
N N2 0.3586(3) 0.20223(19) 0.07813(13) 0.0393(4) Uani d . 1
N N3 0.3815(3) 0.6931(2) 0.08137(14) 0.0438(5) Uani d . 1
H H3A 0.3533 0.6461 0.0336 0.066 Uiso calc R 1
H H3B 0.4894 0.6431 0.1102 0.066 Uiso calc R 1
H H3C 0.3956 0.7737 0.0536 0.066 Uiso calc R 1
N N4 -0.0543(3) 0.7217(2) 0.06211(14) 0.0452(5) Uani d . 1
H H4A 0.0254 0.6760 0.0155 0.068 Uiso calc R 1
H H4B -0.1573 0.7778 0.0322 0.068 Uiso calc R 1
H H4C -0.0883 0.6609 0.1068 0.068 Uiso calc R 1
O O1 0.1359(3) 0.3377(2) 0.69091(14) 0.0662(5) Uani d . 1
O O2 0.4447(3) 0.3753(2) 0.64614(13) 0.0639(5) Uani d . 1
O O3 0.2158(2) 0.64616(19) 0.90294(12) 0.0527(4) Uani d . 1
O O4 0.3861(4) -0.0425(2) 0.14816(16) 0.0822(7) Uani d . 1
O O5 0.6700(3) 0.0211(2) 0.08873(15) 0.0777(6) Uani d . 1
O O6 0.2165(3) 0.42760(17) 0.11134(13) 0.0628(5) Uani d . 1
C C1 0.1436(3) 0.5968(3) 0.64886(17) 0.0440(6) Uani d . 1
C C2 0.0775(4) 0.6506(3) 0.55359(19) 0.0614(8) Uani d . 1
H H2 0.0962 0.5949 0.4994 0.074 Uiso calc R 1
C C3 -0.0175(4) 0.7907(4) 0.5427(2) 0.0765(10) Uani d . 1
H H3 -0.0659 0.8303 0.4799 0.092 Uiso calc R 1
C C4 -0.0425(4) 0.8732(3) 0.6223(3) 0.0732(9) Uani d . 1
H H4 -0.1079 0.9673 0.6125 0.088 Uiso calc R 1
C C5 0.0284(4) 0.8187(3) 0.7177(2) 0.0560(7) Uani d . 1
H H5 0.0132 0.8749 0.7713 0.067 Uiso calc R 1
C C6 0.1216(3) 0.6784(3) 0.72950(17) 0.0423(5) Uani d . 1
C C7 0.2097(3) 0.5940(3) 0.82257(16) 0.0401(5) Uani d . 1
C C8 0.4929(3) 0.1296(2) 0.25307(16) 0.0375(5) Uani d . 1
C C9 0.5735(4) 0.0645(3) 0.34250(19) 0.0530(6) Uani d . 1
H H9 0.6375 -0.0302 0.3486 0.064 Uiso calc R 1
C C10 0.5551(4) 0.1461(3) 0.42258(18) 0.0583(7) Uani d . 1
H H10 0.6073 0.1057 0.4844 0.070 Uiso calc R 1
C C11 0.4611(4) 0.2861(3) 0.41301(18) 0.0552(7) Uani d . 1
H H11 0.4536 0.3392 0.4678 0.066 Uiso calc R 1
C C12 0.3770(4) 0.3495(3) 0.32259(16) 0.0458(6) Uani d . 1
H H12 0.3113 0.4438 0.3166 0.055 Uiso calc R 1
C C13 0.3938(3) 0.2690(2) 0.24250(15) 0.0334(5) Uani d . 1
C C14 0.3136(3) 0.3098(2) 0.13856(16) 0.0382(5) Uani d . 1
C C15 0.2265(3) 0.7201(2) 0.15874(16) 0.0381(5) Uani d . 1
H H15A 0.2598 0.7685 0.2119 0.046 Uiso calc R 1
H H15B 0.2120 0.6320 0.1891 0.046 Uiso calc R 1
C C16 0.0414(3) 0.8057(2) 0.11504(19) 0.0458(6) Uani d . 1
H H16A -0.0424 0.8495 0.1692 0.055 Uiso calc R 1
H H16B 0.0644 0.8790 0.0676 0.055 Uiso calc R 1

loop_
_atom_site_aniso_label
_atom_site_aniso_U_11
_atom_site_aniso_U_22
_atom_site_aniso_U_33
_atom_site_aniso_U_12
_atom_site_aniso_U_13
_atom_site_aniso_U_23
S1 0.0503(4) 0.0564(4) 0.0319(3) -0.0171(3) -0.0015(2) -0.0073(3)
S2 0.0562(4) 0.0303(3) 0.0449(3) -0.0037(3) -0.0097(3) -0.0080(2)
N1 0.0457(11) 0.0495(12) 0.0284(9) -0.0056(9) -0.0037(8) -0.0017(8)
N2 0.0484(11) 0.0351(10) 0.0349(9) -0.0099(8) -0.0097(8) -0.0061(8)
N3 0.0385(10) 0.0470(11) 0.0467(11) -0.0106(9) -0.0081(8) -0.0088(9)
N4 0.0359(10) 0.0558(12) 0.0420(10) -0.0102(9) -0.0046(8) -0.0013(9)
O1 0.0814(14) 0.0682(13) 0.0603(11) -0.0381(11) -0.0074(10) -0.0056(9)
O2 0.0592(11) 0.0813(14) 0.0485(10) -0.0122(10) 0.0091(9) -0.0232(9)
O3 0.0608(11) 0.0653(12) 0.0356(9) -0.0212(9) 0.0018(8) -0.0143(8)
O4 0.144(2) 0.0432(11) 0.0753(13) -0.0483(13) -0.0254(13) -0.0014(10)
O5 0.0615(12) 0.0836(15) 0.0677(13) 0.0193(11) -0.0024(10) -0.0305(11)
O6 0.0904(14) 0.0326(9) 0.0540(10) 0.0026(9) -0.0189(10) 0.0008(8)
C1 0.0383(12) 0.0627(16) 0.0355(11) -0.0230(12) -0.0055(9) 0.0041(10)
C2 0.0628(17) 0.091(2) 0.0406(13) -0.0411(17) -0.0154(12) 0.0147(14)
C3 0.0647(19) 0.104(3) 0.066(2) -0.0424(19) -0.0299(16) 0.0409(19)
C4 0.0499(16) 0.0627(19) 0.102(3) -0.0179(14) -0.0157(16) 0.0344(18)
C5 0.0441(14) 0.0513(16) 0.0707(18) -0.0140(12) -0.0019(12) 0.0066(13)
C6 0.0344(12) 0.0528(14) 0.0411(12) -0.0170(11) -0.0012(9) 0.0043(10)
C7 0.0354(12) 0.0532(14) 0.0326(11) -0.0146(11) 0.0016(9) -0.0027(10)
C8 0.0384(12) 0.0389(12) 0.0351(11) -0.0112(10) -0.0042(9) -0.0003(9)
C9 0.0486(14) 0.0592(16) 0.0475(14) -0.0119(12) -0.0114(11) 0.0101(12)
C10 0.0536(15) 0.092(2) 0.0330(12) -0.0296(15) -0.0118(11) 0.0122(13)
C11 0.0610(16) 0.084(2) 0.0322(12) -0.0362(16) 0.0036(11) -0.0139(12)
C12 0.0574(15) 0.0482(14) 0.0367(12) -0.0215(12) 0.0058(10) -0.0107(10)
C13 0.0380(11) 0.0364(12) 0.0294(10) -0.0164(9) -0.0010(8) -0.0028(8)
C14 0.0460(13) 0.0338(12) 0.0354(11) -0.0121(10) -0.0050(9) -0.0007(9)
C15 0.0433(12) 0.0353(12) 0.0369(11) -0.0124(10) -0.0049(9) -0.0035(9)
C16 0.0432(13) 0.0364(13) 0.0545(14) -0.0052(10) -0.0007(11) -0.0077(11)

loop_
_atom_type_symbol
_atom_type_description
_atom_type_scat_dispersion_real
_atom_type_scat_dispersion_imag
_atom_type_scat_source
C C 0.0033 0.0016 'International Tables Vol C Tables 4.2.6.8 and 6.1.1.4'
H H 0.0000 0.0000 'International Tables Vol C Tables 4.2.6.8 and 6.1.1.4'
N N 0.0061 0.0033 'International Tables Vol C Tables 4.2.6.8 and 6.1.1.4'
O O 0.0106 0.0060 'International Tables Vol C Tables 4.2.6.8 and 6.1.1.4'
S S 0.1246 0.1234 'International Tables Vol C Tables 4.2.6.8 and 6.1.1.4'

loop_
_geom_angle_atom_site_label_1
_geom_angle_atom_site_label_2
_geom_angle_atom_site_label_3
_geom_angle
O2 S1 O1 116.04(12)
O2 S1 N1 110.27(10)
O1 S1 N1 110.41(11)
O2 S1 C1 111.67(12)
O1 S1 C1 110.07(11)
N1 S1 C1 96.71(10)
O4 S2 O5 115.51(14)
O4 S2 N2 111.62(12)
O5 S2 N2 109.89(12)
O4 S2 C8 110.03(11)
O5 S2 C8 110.69(11)
N2 S2 C8 97.67(10)
C7 N1 S1 111.53(15)
C14 N2 S2 111.53(15)
C15 N3 H3A 109.5
C15 N3 H3B 109.5
H3A N3 H3B 109.5
C15 N3 H3C 109.5
H3A N3 H3C 109.5
H3B N3 H3C 109.5
C16 N4 H4A 109.5
C16 N4 H4B 109.5
H4A N4 H4B 109.5
C16 N4 H4C 109.5
H4A N4 H4C 109.5
H4B N4 H4C 109.5
C6 C1 C2 122.5(3)
C6 C1 S1 107.19(16)
C2 C1 S1 130.3(2)
C3 C2 C1 116.8(3)
C3 C2 H2 121.6
C1 C2 H2 121.6
C4 C3 C2 121.6(3)
C4 C3 H3 119.2
C2 C3 H3 119.2
C3 C4 C5 121.3(3)
C3 C4 H4 119.4
C5 C4 H4 119.4
C6 C5 C4 117.5(3)
C6 C5 H5 121.3
C4 C5 H5 121.3
C5 C6 C1 120.4(2)
C5 C6 C7 128.5(2)
C1 C6 C7 111.1(2)
O3 C7 N1 123.9(2)
O3 C7 C6 122.7(2)
N1 C7 C6 113.34(19)
C9 C8 C13 122.8(2)
C9 C8 S2 130.5(2)
C13 C8 S2 106.70(15)
C8 C9 C10 116.8(3)
C8 C9 H9 121.6
C10 C9 H9 121.6
C11 C10 C9 121.3(2)
C11 C10 H10 119.3
C9 C10 H10 119.3
C10 C11 C12 121.0(2)
C10 C11 H11 119.5
C12 C11 H11 119.5
C13 C12 C11 118.1(2)
C13 C12 H12 120.9
C11 C12 H12 120.9
C12 C13 C8 119.9(2)
C12 C13 C14 128.9(2)
C8 C13 C14 111.21(18)
O6 C14 N2 123.5(2)
O6 C14 C13 123.59(19)
N2 C14 C13 112.86(19)
N3 C15 C16 111.97(18)
N3 C15 H15A 109.2
C16 C15 H15A 109.2
N3 C15 H15B 109.2
C16 C15 H15B 109.2
H15A C15 H15B 107.9
N4 C16 C15 112.53(18)
N4 C16 H16A 109.1
C15 C16 H16A 109.1
N4 C16 H16B 109.1
C15 C16 H16B 109.1
H16A C16 H16B 107.8

loop_
_geom_bond_atom_site_label_1
_geom_bond_atom_site_label_2
_geom_bond_distance
S1 O2 1.4325(19)
S1 O1 1.4385(19)
S1 N1 1.6201(18)
S1 C1 1.761(3)
S2 O4 1.430(2)
S2 O5 1.432(2)
S2 N2 1.5945(19)
S2 C8 1.761(2)
N1 C7 1.347(3)
N2 C14 1.358(3)
N3 C15 1.471(3)
N3 H3A 0.8900
N3 H3B 0.8900
N3 H3C 0.8900
N4 C16 1.482(3)
N4 H4A 0.8900
N4 H4B 0.8900
N4 H4C 0.8900
O3 C7 1.237(3)
O6 C14 1.226(3)
C1 C6 1.381(3)
C1 C2 1.382(3)
C2 C3 1.378(5)
C2 H2 0.9300
C3 C4 1.374(5)
C3 H3 0.9300
C4 C5 1.395(4)
C4 H4 0.9300
C5 C6 1.377(3)
C5 H5 0.9300
C6 C7 1.495(3)
C8 C9 1.375(3)
C8 C13 1.378(3)
C9 C10 1.377(4)
C9 H9 0.9300
C10 C11 1.375(4)
C10 H10 0.9300
C11 C12 1.390(4)
C11 H11 0.9300
C12 C13 1.372(3)
C12 H12 0.9300
C13 C14 1.502(3)
C15 C16 1.497(3)
C15 H15A 0.9700
C15 H15B 0.9700
C16 H16A 0.9700
C16 H16B 0.9700

loop_
_geom_hbond_atom_site_label_D
_geom_hbond_atom_site_label_H
_geom_hbond_atom_site_label_A
_geom_hbond_site_symmetry_A
_geom_hbond_distance_DH
_geom_hbond_distance_HA
_geom_hbond_distance_DA
_geom_hbond_angle_DHA
N3 H3A O3 1_554 0.89 2.05 2.850(2) 149
N3 H3B N1 2_666 0.89 2.00 2.883(3) 173
N3 H3C N2 2_665 0.89 2.49 3.085(3) 125
N4 H4A O3 1_554 0.89 1.97 2.816(2) 158
N4 H4B N2 2_565 0.89 2.09 2.867(2) 146
N4 H4C N1 2_566 0.89 2.28 3.124(3) 158
N3 H3C O4 1_565 0.89 2.31 2.886(3) 123
C11 H11 O2 . 0.93 2.42 3.280(3) 154
C15 H15B O6 . 0.97 2.37 3.083(3) 130
C15 H15A O4 1_565 0.97 2.41 2.934(3) 113

loop_
_geom_torsion_atom_site_label_1
_geom_torsion_atom_site_label_2
_geom_torsion_atom_site_label_3
_geom_torsion_atom_site_label_4
_geom_torsion
O2 S1 N1 C7 114.73(18)
O1 S1 N1 C7 -115.72(18)
C1 S1 N1 C7 -1.36(18)
O4 S2 N2 C14 115.64(18)
O5 S2 N2 C14 -114.86(18)
C8 S2 N2 C14 0.47(18)
O2 S1 C1 C6 -115.56(17)
O1 S1 C1 C6 114.04(17)
N1 S1 C1 C6 -0.59(17)
O2 S1 C1 C2 65.6(3)
O1 S1 C1 C2 -64.8(3)
N1 S1 C1 C2 -179.5(2)
C6 C1 C2 C3 -1.7(4)
S1 C1 C2 C3 177.0(2)
C1 C2 C3 C4 1.0(4)
C2 C3 C4 C5 0.3(4)
C3 C4 C5 C6 -1.0(4)
C4 C5 C6 C1 0.4(4)
C4 C5 C6 C7 -179.7(2)
C2 C1 C6 C5 1.1(4)
S1 C1 C6 C5 -177.92(18)
C2 C1 C6 C7 -178.8(2)
S1 C1 C6 C7 2.2(2)
S1 N1 C7 O3 -176.86(18)
S1 N1 C7 C6 2.9(2)
C5 C6 C7 O3 -3.5(4)
C1 C6 C7 O3 176.4(2)
C5 C6 C7 N1 176.8(2)
C1 C6 C7 N1 -3.3(3)
O4 S2 C8 C9 60.8(3)
O5 S2 C8 C9 -68.1(3)
N2 S2 C8 C9 177.2(2)
O4 S2 C8 C13 -117.49(17)
O5 S2 C8 C13 113.62(17)
N2 S2 C8 C13 -1.07(17)
C13 C8 C9 C10 -1.4(4)
S2 C8 C9 C10 -179.44(19)
C8 C9 C10 C11 -0.3(4)
C9 C10 C11 C12 1.6(4)
C10 C11 C12 C13 -1.3(4)
C11 C12 C13 C8 -0.4(3)
C11 C12 C13 C14 178.3(2)
C9 C8 C13 C12 1.8(3)
S2 C8 C13 C12 -179.80(17)
C9 C8 C13 C14 -177.1(2)
S2 C8 C13 C14 1.3(2)
S2 N2 C14 O6 -179.3(2)
S2 N2 C14 C13 0.2(2)
C12 C13 C14 O6 -0.3(4)
C8 C13 C14 O6 178.5(2)
C12 C13 C14 N2 -179.8(2)
C8 C13 C14 N2 -1.1(3)
N3 C15 C16 N4 79.7(2)

loop_
_cod_related_entry_id
_cod_related_entry_database
_cod_related_entry_code
1 ChemSpider 21126321
